data_8100190
loop_
_publ_author_name
'Arslan, Hakan'
'Fl\"orke, Ulrich'
'K\"ulc\"u, Nevzat'

_publ_section_title
;
Crystal structure of cis-bis[1,1-dibutyl-3-(4-chloro-benzoyl)-thioureato]-
palladium(II), Pd(C~16~H~22~ClN~2~OS)~2~
;
_journal_issue 4
_journal_name_full 'Zeitschrift f\"ur Kristallographie - New Crystal Structures'
_journal_page_first 409
_journal_page_last 410
_journal_volume 219
_journal_year 2004
_chemical_formula_moiety 'C32 H44 Cl2 N4 O2 Pd S2'
_chemical_formula_sum 'C32 H44 Cl2 N4 O2 Pd S2'
_chemical_formula_weight 758.13
_space_group_IT_number 14
_symmetry_cell_setting monoclinic
_symmetry_space_group_name_Hall '-P 2ybc'
_symmetry_space_group_name_H-M 'P 1 21/c 1'
_cell_angle_alpha 90.00
_cell_angle_beta 90.300(2)
_cell_angle_gamma 90.00
_cell_formula_units_Z 4
_cell_length_a 16.8568(17)
_cell_length_b 8.3800(9)
_cell_length_c 24.805(3)
_cell_measurement_temperature 150(2)
_cell_volume 3503.8(6)
_diffrn_ambient_temperature 150(2)
_exptl_crystal_density_diffrn 1.437
_cod_depositor_comments
;
The following automatic conversions were performed:
'_symmetry_cell_setting' value 'Monoclinic' changed to 'monoclinic'
according to '/home/saulius/struct/CIF-dictionaries/cif_core.dic'
dictionary named 'cif_core.dic' version 2.4.1 from 2010-06-29.

Automatic conversion script
Id: cif_fix_enum 1527 2010-12-29 10:47:43Z saulius 
;
_cod_original_sg_symbol_H-M 'P 21/c'
_cod_database_code 8100190

loop_
_symmetry_equiv_pos_as_xyz
'x, y, z'
'-x, y+1/2, -z+1/2'
'-x, -y, -z'
'x, -y-1/2, z-1/2'

loop_
_atom_site_label
_atom_site_type_symbol
_atom_site_fract_x
_atom_site_fract_y
_atom_site_fract_z
_atom_site_U_iso_or_equiv
_atom_site_adp_type
_atom_site_occupancy
_atom_site_symmetry_multiplicity
_atom_site_Wyckoff_symbol
_atom_site_calc_flag
_atom_site_refinement_flags
_atom_site_disorder_assembly
_atom_site_disorder_group
Pd1 Pd 0.72695(3) 0.44796(7) 0.26609(2) 0.03120(18) Uani 1 4 e d . . .
Cl1 Cl 1.13193(13) 0.6386(3) 0.46698(9) 0.0538(6) Uani 1 4 e d . . .
Cl2 Cl 0.60799(14) 0.0940(3) 0.58131(9) 0.0590(6) Uani 1 4 e d . . .
S1 S 0.77556(11) 0.5246(3) 0.18607(8) 0.0423(5) Uani 1 4 e d . . .
S2 S 0.60726(10) 0.4271(2) 0.22734(7) 0.0355(4) Uani 1 4 e d . . .
O1 O 0.8301(3) 0.4753(8) 0.3050(2) 0.0527(15) Uani 1 4 e d . . .
O2 O 0.6893(3) 0.3692(8) 0.3375(2) 0.0487(15) Uani 1 4 e d . . .
N11 N 0.9171(3) 0.5800(8) 0.2410(2) 0.0352(14) Uani 1 4 e d . . .
N12 N 0.9213(4) 0.5749(8) 0.1505(2) 0.0365(14) Uani 1 4 e d . . .
N21 N 0.5506(3) 0.3552(7) 0.3301(2) 0.0334(13) Uani 1 4 e d . . .
N22 N 0.4622(3) 0.4026(7) 0.2634(2) 0.0333(13) Uani 1 4 e d . . .
C1 C 0.9308(4) 0.5543(10) 0.3867(3) 0.0399(17) Uani 1 4 e d . . .
H1A H 0.8774 0.5281 0.3952 0.048 Uiso 1 4 e calc R . .
C2 C 0.9852(5) 0.5791(10) 0.4281(3) 0.0424(18) Uani 1 4 e d . . .
H2A H 0.9693 0.5713 0.4647 0.051 Uiso 1 4 e calc R . .
C3 C 1.0623(5) 0.6150(10) 0.4152(3) 0.0418(18) Uani 1 4 e d . . .
C4 C 1.0864(4) 0.6322(10) 0.3624(3) 0.0388(17) Uani 1 4 e d . . .
H4A H 1.1398 0.6589 0.3544 0.047 Uiso 1 4 e calc R . .
C5 C 1.0319(4) 0.6104(10) 0.3213(3) 0.0411(18) Uani 1 4 e d . . .
H5A H 1.0473 0.6244 0.2848 0.049 Uiso 1 4 e calc R . .
C6 C 0.9532(4) 0.5672(9) 0.3337(3) 0.0354(16) Uani 1 4 e d . . .
C7 C 0.8939(4) 0.5394(9) 0.2899(3) 0.0328(15) Uani 1 4 e d . . .
C8 C 0.8769(4) 0.5610(9) 0.1949(3) 0.0368(16) Uani 1 4 e d . . .
C9 C 1.0046(4) 0.6257(10) 0.1553(3) 0.0407(18) Uani 1 4 e d . . .
H9A H 1.0085 0.7114 0.1827 0.049 Uiso 1 4 e calc R . .
H9B H 1.0219 0.6707 0.1204 0.049 Uiso 1 4 e calc R . .
C10 C 1.0603(4) 0.4915(10) 0.1711(3) 0.0417(18) Uani 1 4 e d . . .
H10A H 1.0629 0.4126 0.1414 0.050 Uiso 1 4 e calc R . .
H10B H 1.0397 0.4366 0.2034 0.050 Uiso 1 4 e calc R . .
C11 C 1.1435(5) 0.5559(12) 0.1829(4) 0.052(2) Uani 1 4 e d . . .
H11A H 1.1667 0.5984 0.1492 0.063 Uiso 1 4 e calc R . .
H11B H 1.1398 0.6449 0.2090 0.063 Uiso 1 4 e calc R . .
C12 C 1.1973(5) 0.4281(14) 0.2056(5) 0.073(3) Uani 1 4 e d . . .
H12A H 1.1678 0.3627 0.2313 0.110 Uiso 1 4 e calc R . .
H12B H 1.2426 0.4782 0.2239 0.110 Uiso 1 4 e calc R . .
H12C H 1.2166 0.3605 0.1762 0.110 Uiso 1 4 e calc R . .
C13 C 0.8912(5) 0.5452(10) 0.0964(3) 0.0419(18) Uani 1 4 e d . . .
H13A H 0.8436 0.4766 0.0987 0.050 Uiso 1 4 e calc R . .
H13B H 0.9319 0.4867 0.0756 0.050 Uiso 1 4 e calc R . .
C14 C 0.8697(5) 0.6992(10) 0.0664(3) 0.0447(19) Uani 1 4 e d . . .
H14A H 0.8340 0.7638 0.0892 0.054 Uiso 1 4 e calc R . .
H14B H 0.9187 0.7619 0.0603 0.054 Uiso 1 4 e calc R . .
C15 C 0.8298(6) 0.6683(12) 0.0130(3) 0.054(2) Uani 1 4 e d . . .
H15A H 0.8172 0.7724 -0.0039 0.065 Uiso 1 4 e calc R . .
H15B H 0.7790 0.6129 0.0198 0.065 Uiso 1 4 e calc R . .
C16 C 0.8768(8) 0.5708(14) -0.0266(4) 0.076(3) Uani 1 4 e d . . .
H16A H 0.9311 0.6123 -0.0285 0.113 Uiso 1 4 e calc R . .
H16B H 0.8518 0.5776 -0.0623 0.113 Uiso 1 4 e calc R . .
H16C H 0.8781 0.4593 -0.0148 0.113 Uiso 1 4 e calc R . .
C21 C 0.6856(4) 0.2518(10) 0.4400(3) 0.0414(18) Uani 1 4 e d . . .
H21A H 0.7355 0.2715 0.4236 0.050 Uiso 1 4 e calc R . .
C22 C 0.6834(5) 0.1944(11) 0.4918(3) 0.048(2) Uani 1 4 e d . . .
H22A H 0.7312 0.1726 0.5110 0.057 Uiso 1 4 e calc R . .
C23 C 0.6104(5) 0.1688(10) 0.5157(3) 0.0429(18) Uani 1 4 e d . . .
C24 C 0.5410(5) 0.1966(11) 0.4880(3) 0.046(2) Uani 1 4 e d . . .
H24A H 0.4914 0.1759 0.5045 0.056 Uiso 1 4 e calc R . .
C25 C 0.5439(4) 0.2548(10) 0.4360(3) 0.0420(18) Uani 1 4 e d . . .
H25A H 0.4959 0.2767 0.4171 0.050 Uiso 1 4 e calc R . .
C26 C 0.6164(4) 0.2819(9) 0.4109(3) 0.0327(15) Uani 1 4 e d . . .
C27 C 0.6193(4) 0.3418(9) 0.3548(3) 0.0356(16) Uani 1 4 e d . . .
C28 C 0.5381(4) 0.3938(9) 0.2783(3) 0.0334(15) Uani 1 4 e d . . .
C29 C 0.3978(4) 0.3702(9) 0.3028(3) 0.0368(17) Uani 1 4 e d . . .
H29A H 0.4157 0.2883 0.3290 0.044 Uiso 1 4 e calc R . .
H29B H 0.3506 0.3283 0.2836 0.044 Uiso 1 4 e calc R . .
C30 C 0.3761(5) 0.5217(10) 0.3326(4) 0.048(2) Uani 1 4 e d . . .
H30A H 0.3600 0.6038 0.3060 0.057 Uiso 1 4 e calc R . .
H30B H 0.4236 0.5619 0.3519 0.057 Uiso 1 4 e calc R . .
C31 C 0.3078(5) 0.4979(12) 0.3738(4) 0.053(2) Uani 1 4 e d . . .
H31A H 0.2877 0.6039 0.3848 0.064 Uiso 1 4 e calc R . .
H31B H 0.2637 0.4404 0.3558 0.064 Uiso 1 4 e calc R . .
C32 C 0.3324(6) 0.4071(13) 0.4230(4) 0.062(3) Uani 1 4 e d . . .
H32A H 0.3440 0.2963 0.4132 0.093 Uiso 1 4 e calc R . .
H32B H 0.2894 0.4093 0.4494 0.093 Uiso 1 4 e calc R . .
H32C H 0.3800 0.4562 0.4387 0.093 Uiso 1 4 e calc R . .
C33 C 0.4345(4) 0.4497(9) 0.2093(3) 0.0365(16) Uani 1 4 e d . . .
H33A H 0.4760 0.5149 0.1919 0.044 Uiso 1 4 e calc R . .
H33B H 0.3866 0.5171 0.2130 0.044 Uiso 1 4 e calc R . .
C34 C 0.4151(5) 0.3102(9) 0.1737(3) 0.0398(17) Uani 1 4 e d . . .
H34A H 0.3747 0.2429 0.1915 0.048 Uiso 1 4 e calc R . .
H34B H 0.4634 0.2446 0.1687 0.048 Uiso 1 4 e calc R . .
C35 C 0.3839(5) 0.3628(10) 0.1186(3) 0.0440(19) Uani 1 4 e d . . .
H35A H 0.3376 0.4340 0.1236 0.053 Uiso 1 4 e calc R . .
H35B H 0.4256 0.4241 0.0997 0.053 Uiso 1 4 e calc R . .
C36 C 0.3594(6) 0.2206(12) 0.0840(4) 0.063(3) Uani 1 4 e d . . .
H36A H 0.4060 0.1543 0.0766 0.095 Uiso 1 4 e calc R . .
H36B H 0.3368 0.2588 0.0499 0.095 Uiso 1 4 e calc R . .
H36C H 0.3197 0.1572 0.1032 0.095 Uiso 1 4 e calc R . .

loop_
_atom_site_aniso_label
_atom_site_aniso_U_11
_atom_site_aniso_U_22
_atom_site_aniso_U_33
_atom_site_aniso_U_23
_atom_site_aniso_U_13
_atom_site_aniso_U_12
Pd1 0.0231(3) 0.0390(3) 0.0314(3) -0.0006(2) -0.00018(19) -0.0019(2)
Cl1 0.0504(12) 0.0588(14) 0.0520(12) -0.0007(10) -0.0224(10) -0.0060(10)
Cl2 0.0637(14) 0.0735(16) 0.0397(11) 0.0119(10) -0.0086(10) -0.0128(12)
S1 0.0268(9) 0.0669(14) 0.0331(9) 0.0019(9) -0.0021(7) -0.0033(9)
S2 0.0253(8) 0.0498(12) 0.0315(9) -0.0050(8) -0.0004(7) -0.0020(8)
O1 0.028(3) 0.070(4) 0.059(4) 0.014(3) -0.003(3) -0.004(3)
O2 0.027(3) 0.079(4) 0.040(3) 0.010(3) 0.001(2) -0.012(3)
N11 0.025(3) 0.046(4) 0.035(3) -0.006(3) 0.000(2) -0.003(3)
N12 0.033(3) 0.042(4) 0.035(3) 0.008(3) 0.000(3) -0.002(3)
N21 0.028(3) 0.037(3) 0.036(3) 0.002(3) -0.001(2) 0.003(3)
N22 0.024(3) 0.041(4) 0.035(3) 0.003(3) 0.002(2) -0.002(2)
C1 0.027(3) 0.051(5) 0.042(4) 0.001(4) -0.001(3) 0.003(3)
C2 0.038(4) 0.051(5) 0.038(4) 0.005(4) -0.001(3) 0.003(4)
C3 0.037(4) 0.041(4) 0.048(4) 0.002(4) -0.012(3) 0.002(3)
C4 0.028(4) 0.049(5) 0.040(4) -0.004(3) -0.001(3) -0.001(3)
C5 0.029(4) 0.052(5) 0.042(4) -0.004(4) 0.003(3) -0.001(3)
C6 0.027(3) 0.037(4) 0.042(4) -0.001(3) -0.002(3) 0.002(3)
C7 0.024(3) 0.037(4) 0.038(4) -0.001(3) 0.003(3) 0.000(3)
C8 0.031(4) 0.041(4) 0.038(4) -0.002(3) -0.001(3) 0.000(3)
C9 0.037(4) 0.049(5) 0.036(4) 0.000(3) 0.006(3) -0.008(4)
C10 0.033(4) 0.056(5) 0.037(4) -0.005(4) 0.009(3) -0.004(3)
C11 0.035(4) 0.070(6) 0.052(5) -0.001(5) 0.012(4) -0.012(4)
C12 0.035(5) 0.084(8) 0.101(8) 0.003(7) 0.000(5) 0.000(5)
C13 0.036(4) 0.040(4) 0.050(5) -0.003(4) -0.002(3) 0.000(3)
C14 0.046(5) 0.044(5) 0.043(4) 0.004(4) 0.003(4) 0.005(4)
C15 0.060(6) 0.064(6) 0.037(4) 0.003(4) -0.003(4) -0.002(5)
C16 0.104(9) 0.068(7) 0.056(6) 0.000(5) 0.009(6) -0.001(6)
C21 0.030(4) 0.048(5) 0.045(4) 0.003(4) -0.002(3) -0.004(3)
C22 0.042(4) 0.057(5) 0.045(4) 0.002(4) -0.013(4) -0.008(4)
C23 0.047(5) 0.045(5) 0.036(4) -0.002(3) -0.008(3) -0.010(4)
C24 0.035(4) 0.060(5) 0.045(4) 0.008(4) 0.005(3) -0.002(4)
C25 0.032(4) 0.054(5) 0.039(4) 0.002(4) -0.001(3) -0.001(4)
C26 0.031(4) 0.032(4) 0.036(4) -0.004(3) 0.000(3) -0.003(3)
C27 0.031(4) 0.035(4) 0.040(4) -0.004(3) 0.000(3) -0.004(3)
C28 0.029(4) 0.031(4) 0.041(4) 0.000(3) 0.002(3) -0.004(3)
C29 0.026(3) 0.043(4) 0.042(4) 0.009(3) 0.004(3) -0.004(3)
C30 0.043(4) 0.040(5) 0.060(5) 0.001(4) 0.012(4) -0.001(4)
C31 0.038(4) 0.054(5) 0.067(6) -0.007(4) 0.013(4) -0.004(4)
C32 0.049(5) 0.069(7) 0.069(6) -0.003(5) 0.013(5) 0.002(5)
C33 0.027(3) 0.038(4) 0.045(4) 0.007(3) 0.002(3) 0.001(3)
C34 0.036(4) 0.038(4) 0.046(4) 0.009(3) -0.007(3) 0.000(3)
C35 0.045(4) 0.051(5) 0.036(4) 0.005(4) 0.000(3) 0.003(4)
C36 0.081(7) 0.062(6) 0.047(5) 0.010(5) -0.019(5) -0.015(5)

loop_
_geom_bond_atom_site_label_1
_geom_bond_atom_site_label_2
_geom_bond_distance
_geom_bond_site_symmetry_2
_geom_bond_publ_flag
Pd1 O2 1.998(5) . ?
Pd1 O1 1.998(5) . ?
Pd1 S2 2.2370(18) . ?
Pd1 S1 2.245(2) . ?
Cl1 C3 1.747(8) . ?
Cl2 C23 1.745(8) . ?
S1 C8 1.748(7) . ?
S2 C28 1.746(7) . ?
O1 C7 1.260(9) . ?
O2 C27 1.277(9) . ?
N11 C7 1.320(9) . ?
N11 C8 1.336(9) . ?
N12 C8 1.341(9) . ?
N12 C13 1.453(10) . ?
N12 C9 1.472(9) . ?
N21 C27 1.313(9) . ?
N21 C28 1.340(9) . ?
N22 C28 1.331(9) . ?
N22 C33 1.472(9) . ?
N22 C29 1.490(8) . ?
C1 C6 1.374(10) . ?
C1 C2 1.388(11) . ?
C2 C3 1.375(11) . ?
C3 C4 1.381(11) . ?
C4 C5 1.380(10) . ?
C5 C6 1.412(10) . ?
C6 C7 1.491(10) . ?
C9 C10 1.515(12) . ?
C10 C11 1.530(11) . ?
C11 C12 1.510(14) . ?
C13 C14 1.532(11) . ?
C14 C15 1.505(11) . ?
C15 C16 1.506(13) . ?
C21 C22 1.373(11) . ?
C21 C26 1.392(10) . ?
C22 C23 1.385(11) . ?
C23 C24 1.374(11) . ?
C24 C25 1.380(11) . ?
C25 C26 1.393(10) . ?
C26 C27 1.482(10) . ?
C29 C30 1.514(11) . ?
C30 C31 1.557(11) . ?
C31 C32 1.496(13) . ?
C33 C34 1.501(11) . ?
C34 C35 1.527(10) . ?
C35 C36 1.524(12) . ?
